data_2212065
loop_
_publ_author_name
'Wan, Rong'
'Han, Feng'
'Zhang, Jin-Jun'
'Cao, Lin'
'Wang, Jin-Tang'

_publ_section_title
;
 3,5-Dimethyl-<i>N</i>-(5-<i>m</i>-tolyl-1,3,4-thiadiazol-2-yl)benzamide
;
_journal_coeditor_code BT2247
_journal_issue 2
_journal_name_full 'Acta Crystallographica Section E'
_journal_page_first o885
_journal_page_last o886
_journal_paper_doi 10.1107/S1600536807002735
_journal_volume 63
_journal_year 2007
_chemical_formula_iupac 'C18 H17 N3 O S'
_chemical_formula_moiety 'C18 H17 N3 O S'
_chemical_formula_sum 'C18 H17 N3 O S'
_chemical_formula_weight 323.41
_chemical_melting_point .52E-305
_chemical_name_systematic
;
3,5-Dimethyl-N-[5-(3-tolyl)-1,3,4-thiadiazol-2-yl]benzamide
;
_space_group_IT_number 2
_symmetry_cell_setting triclinic
_symmetry_space_group_name_Hall '-P 1'
_symmetry_space_group_name_H-M 'P -1'
_atom_sites_solution_hydrogens geom
_atom_sites_solution_primary direct
_atom_sites_solution_secondary difmap
_audit_creation_method SHELXL97
_cell_angle_alpha 84.08(3)
_cell_angle_beta 72.59(3)
_cell_angle_gamma 79.42(3)
_cell_formula_units_Z 2
_cell_length_a 8.6420(17)
_cell_length_b 9.0980(18)
_cell_length_c 10.924(2)
_cell_measurement_reflns_used 25
_cell_measurement_temperature 293(2)
_cell_measurement_theta_max 13
_cell_measurement_theta_min 10
_cell_volume 804.6(3)
_computing_cell_refinement 'CAD-4 Software'
_computing_data_collection 'CAD-4 Software (Enraf--Nonius, 1989)'
_computing_data_reduction 'XCAD4 (Harms & Wocadlo, 1995)'
_computing_molecular_graphics 'SHELXTL (Siemens, 1996)'
_computing_publication_material SHELXL97
_computing_structure_refinement 'SHELXL97 (Sheldrick, 1997)'
_computing_structure_solution 'SHELXS97 (Sheldrick, 1997)'
_diffrn_ambient_temperature 293(2)
_diffrn_measured_fraction_theta_full 1.000
_diffrn_measured_fraction_theta_max 1.000
_diffrn_measurement_device_type 'Nonius CAD4'
_diffrn_measurement_method \w/2\q
_diffrn_radiation_monochromator graphite
_diffrn_radiation_source 'fine-focus sealed tube'
_diffrn_radiation_type MoK\a
_diffrn_radiation_wavelength 0.71073
_diffrn_reflns_av_R_equivalents 0.0000
_diffrn_reflns_av_sigmaI/netI 0.0346
_diffrn_reflns_limit_h_max 10
_diffrn_reflns_limit_h_min -9
_diffrn_reflns_limit_k_max 11
_diffrn_reflns_limit_k_min -11
_diffrn_reflns_limit_l_max 13
_diffrn_reflns_limit_l_min 0
_diffrn_reflns_number 3157
_diffrn_reflns_theta_full 25.97
_diffrn_reflns_theta_max 25.97
_diffrn_reflns_theta_min 1.96
_diffrn_standards_decay_% 0
_diffrn_standards_interval_count 200
_diffrn_standards_interval_time 2h
_diffrn_standards_number 3
_exptl_absorpt_coefficient_mu 0.209
_exptl_absorpt_correction_T_max 0.9794
_exptl_absorpt_correction_T_min 0.9399
_exptl_absorpt_correction_type psi-scan
_exptl_absorpt_process_details '(North <i>et al.</i>,  1968)'
_exptl_crystal_colour colourless
_exptl_crystal_density_diffrn 1.335
_exptl_crystal_density_method 'not measured'
_exptl_crystal_description block
_exptl_crystal_F_000 340
_exptl_crystal_size_max 0.30
_exptl_crystal_size_mid 0.20
_exptl_crystal_size_min 0.10
_refine_diff_density_max 0.198
_refine_diff_density_min -0.251
_refine_ls_extinction_method none
_refine_ls_goodness_of_fit_ref 1.052
_refine_ls_hydrogen_treatment constr
_refine_ls_matrix_type full
_refine_ls_number_parameters 211
_refine_ls_number_reflns 3157
_refine_ls_number_restraints 0
_refine_ls_restrained_S_all 1.052
_refine_ls_R_factor_all 0.0641
_refine_ls_R_factor_gt 0.0483
_refine_ls_shift/su_max 0.000
_refine_ls_shift/su_mean 0.000
_refine_ls_structure_factor_coef Fsqd
_refine_ls_weighting_details 'calc w = 1/[\s^2^(Fo^2^)+(0.07P)^2^+0.18P] where P=(Fo^2^+2Fc^2^)/3'
_refine_ls_weighting_scheme calc
_refine_ls_wR_factor_gt 0.1282
_refine_ls_wR_factor_ref 0.1366
_reflns_number_gt 2482
_reflns_number_total 3157
_reflns_threshold_expression I>2\s(I)
_cod_data_source_file bt2247.cif
_cod_data_source_block I
_cod_depositor_comments
;
The following automatic conversions were performed:
'_symmetry_cell_setting' value 'Triclinic' changed to 'triclinic'
according to '/home/saulius/struct/CIF-dictionaries/cif_core.dic'
dictionary named 'cif_core.dic' version 2.4.1 from 2010-06-29.

Automatic conversion script
Id: cif_fix_enum 1527 2010-12-29 10:47:43Z saulius 

The following automatic conversions were performed:

'_symmetry_cell_setting' value 'Triclinic' changed to 'triclinic'
according to /home/saulius/struct/CIF-dictionaries/cif_core.dic
dictionary named 'cif_core.dic' version 2.4.1 from 2010-06-29.

Automatic conversion script
Id: cif_fix_values 1715 2011-07-08 13:25:40Z adriana 
;
_cod_original_sg_symbol_H-M P-1
_cod_database_code 2212065
_cod_database_fobs_code 2212065

loop_
_symmetry_equiv_pos_as_xyz
'x, y, z'
'-x, -y, -z'

loop_
_atom_site_type_symbol
_atom_site_label
_atom_site_fract_x
_atom_site_fract_y
_atom_site_fract_z
_atom_site_U_iso_or_equiv
_atom_site_adp_type
_atom_site_calc_flag
_atom_site_refinement_flags
_atom_site_occupancy
S S 0.75153(7) 0.68192(6) 0.53517(6) 0.0427(2) Uani d . 1
O O 0.6206(2) 0.86220(19) 0.38128(19) 0.0621(5) Uani d . 1
N N1 0.9550(2) 0.7016(2) 0.65864(19) 0.0470(5) Uani d . 1
N N2 0.9412(2) 0.8362(2) 0.58684(19) 0.0454(5) Uani d . 1
N N3 0.8052(2) 0.9628(2) 0.43951(18) 0.0416(5) Uani d . 1
H H3A 0.8570 1.0372 0.4308 0.050 Uiso calc R 1
C C1 0.9951(4) 0.2298(4) 0.9758(3) 0.0790(10) Uani d . 1
H H1B 1.0114 0.3173 1.0094 0.119 Uiso calc R 1
H H1C 1.0989 0.1663 0.9448 0.119 Uiso calc R 1
H H1D 0.9230 0.1764 1.0425 0.119 Uiso calc R 1
C C2 0.9196(3) 0.2759(3) 0.8668(3) 0.0538(7) Uani d . 1
C C3 0.9183(3) 0.4190(3) 0.8092(2) 0.0470(6) Uani d . 1
H H3B 0.9606 0.4889 0.8409 0.056 Uiso calc R 1
C C4 0.8554(3) 0.4611(2) 0.7046(2) 0.0409(5) Uani d . 1
C C5 0.7876(3) 0.3584(3) 0.6607(2) 0.0490(6) Uani d . 1
H H5A 0.7449 0.3847 0.5914 0.059 Uiso calc R 1
C C6 0.7832(4) 0.2162(3) 0.7198(3) 0.0611(7) Uani d . 1
H H6A 0.7346 0.1482 0.6917 0.073 Uiso calc R 1
C C7 0.8508(4) 0.1757(3) 0.8199(3) 0.0618(7) Uani d . 1
H H7A 0.8503 0.0790 0.8569 0.074 Uiso calc R 1
C C8 0.8644(3) 0.6121(2) 0.6407(2) 0.0392(5) Uani d . 1
C C9 0.8397(3) 0.8399(2) 0.5188(2) 0.0383(5) Uani d . 1
C C10 0.6902(3) 0.9687(3) 0.3743(2) 0.0434(5) Uani d . 1
C C11 0.6846(3) 1.2453(3) 0.3169(2) 0.0437(6) Uani d . 1
H H11A 0.7422 1.2519 0.3752 0.052 Uiso calc R 1
C C12 0.6513(3) 1.1083(2) 0.2979(2) 0.0396(5) Uani d . 1
C C13 0.5649(3) 1.0990(3) 0.2104(2) 0.0455(6) Uani d . 1
H H13A 0.5418 1.0066 0.1982 0.055 Uiso calc R 1
C C14 0.5127(3) 1.2251(3) 0.1411(2) 0.0462(6) Uani d . 1
C C15 0.5486(3) 1.3608(3) 0.1623(2) 0.0465(6) Uani d . 1
H H15A 0.5151 1.4462 0.1162 0.056 Uiso calc R 1
C C16 0.6325(3) 1.3742(3) 0.2495(2) 0.0456(6) Uani d . 1
C C17 0.6607(4) 1.5243(3) 0.2754(3) 0.0713(9) Uani d . 1
H H17A 0.6710 1.5887 0.1990 0.107 Uiso calc R 1
H H17B 0.7597 1.5126 0.3007 0.107 Uiso calc R 1
H H17C 0.5695 1.5677 0.3431 0.107 Uiso calc R 1
C C18 0.4140(4) 1.2162(3) 0.0504(3) 0.0642(8) Uani d . 1
H H18A 0.3221 1.2961 0.0647 0.096 Uiso calc R 1
H H18B 0.3751 1.1218 0.0651 0.096 Uiso calc R 1
H H18C 0.4820 1.2249 -0.0366 0.096 Uiso calc R 1

loop_
_atom_site_aniso_label
_atom_site_aniso_U_11
_atom_site_aniso_U_22
_atom_site_aniso_U_33
_atom_site_aniso_U_12
_atom_site_aniso_U_13
_atom_site_aniso_U_23
S 0.0446(3) 0.0357(3) 0.0531(4) -0.0082(2) -0.0236(3) 0.0057(2)
O 0.0778(13) 0.0417(10) 0.0872(14) -0.0205(9) -0.0538(11) 0.0155(9)
N1 0.0515(12) 0.0387(11) 0.0579(13) -0.0092(9) -0.0297(10) 0.0116(9)
N2 0.0501(12) 0.0372(10) 0.0563(12) -0.0082(9) -0.0296(10) 0.0099(9)
N3 0.0441(11) 0.0335(10) 0.0537(11) -0.0066(8) -0.0270(9) 0.0076(8)
C1 0.089(2) 0.070(2) 0.080(2) -0.0078(17) -0.0394(19) 0.0270(16)
C2 0.0511(15) 0.0475(14) 0.0549(15) -0.0015(12) -0.0120(12) 0.0124(12)
C3 0.0451(13) 0.0410(13) 0.0540(14) -0.0047(10) -0.0170(11) 0.0053(11)
C4 0.0360(11) 0.0348(12) 0.0470(13) -0.0013(9) -0.0095(10) 0.0047(10)
C5 0.0536(15) 0.0407(13) 0.0533(15) -0.0080(11) -0.0174(12) 0.0022(11)
C6 0.0697(18) 0.0419(14) 0.0714(18) -0.0172(13) -0.0161(15) 0.0014(13)
C7 0.0696(18) 0.0375(14) 0.0724(19) -0.0068(13) -0.0180(15) 0.0129(13)
C8 0.0356(11) 0.0371(12) 0.0442(12) -0.0038(9) -0.0132(10) 0.0030(9)
C9 0.0355(11) 0.0339(11) 0.0462(12) -0.0034(9) -0.0152(10) 0.0008(9)
C10 0.0462(13) 0.0379(12) 0.0507(14) -0.0056(10) -0.0227(11) 0.0013(10)
C11 0.0418(12) 0.0424(13) 0.0547(14) -0.0066(10) -0.0270(11) 0.0022(10)
C12 0.0401(12) 0.0380(12) 0.0434(12) -0.0036(9) -0.0191(10) 0.0019(9)
C13 0.0534(14) 0.0388(12) 0.0514(14) -0.0056(10) -0.0271(12) -0.0012(10)
C14 0.0488(13) 0.0510(14) 0.0423(13) -0.0025(11) -0.0224(11) -0.0005(10)
C15 0.0443(13) 0.0437(13) 0.0516(14) -0.0011(10) -0.0208(11) 0.0077(10)
C16 0.0401(12) 0.0388(13) 0.0602(15) -0.0047(10) -0.0207(11) 0.0029(11)
C17 0.0725(19) 0.0443(15) 0.113(3) -0.0147(14) -0.0513(19) 0.0077(15)
C18 0.079(2) 0.0632(18) 0.0637(17) -0.0014(15) -0.0468(16) -0.0038(14)

loop_
_atom_type_symbol
_atom_type_description
_atom_type_scat_dispersion_real
_atom_type_scat_dispersion_imag
_atom_type_scat_source
C C 0.0033 0.0016 'International Tables Vol C Tables 4.2.6.8 and 6.1.1.4'
H H 0.0000 0.0000 'International Tables Vol C Tables 4.2.6.8 and 6.1.1.4'
N N 0.0061 0.0033 'International Tables Vol C Tables 4.2.6.8 and 6.1.1.4'
O O 0.0106 0.0060 'International Tables Vol C Tables 4.2.6.8 and 6.1.1.4'
S S 0.1246 0.1234 'International Tables Vol C Tables 4.2.6.8 and 6.1.1.4'

loop_
_geom_angle_atom_site_label_1
_geom_angle_atom_site_label_2
_geom_angle_atom_site_label_3
_geom_angle
C9 S C8 86.39(11)
C8 N1 N2 112.12(18)
C9 N2 N1 111.58(18)
C10 N3 C9 121.60(19)
C10 N3 H3A 119.2
C9 N3 H3A 119.2
C2 C1 H1B 109.5
C2 C1 H1C 109.5
H1B C1 H1C 109.5
C2 C1 H1D 109.5
H1B C1 H1D 109.5
H1C C1 H1D 109.5
C3 C2 C7 117.7(2)
C3 C2 C1 121.2(3)
C7 C2 C1 121.1(3)
C2 C3 C4 121.8(2)
C2 C3 H3B 119.1
C4 C3 H3B 119.1
C5 C4 C3 118.8(2)
C5 C4 C8 120.8(2)
C3 C4 C8 120.4(2)
C4 C5 C6 120.1(2)
C4 C5 H5A 119.9
C6 C5 H5A 119.9
C7 C6 C5 120.0(3)
C7 C6 H6A 120.0
C5 C6 H6A 120.0
C6 C7 C2 121.5(2)
C6 C7 H7A 119.3
C2 C7 H7A 119.3
N1 C8 C4 123.7(2)
N1 C8 S 114.85(16)
C4 C8 S 121.42(17)
N2 C9 N3 122.3(2)
N2 C9 S 115.05(17)
N3 C9 S 122.61(16)
O C10 N3 120.2(2)
O C10 C12 121.1(2)
N3 C10 C12 118.7(2)
C12 C11 C16 120.6(2)
C12 C11 H11A 119.7
C16 C11 H11A 119.7
C11 C12 C13 119.5(2)
C11 C12 C10 123.4(2)
C13 C12 C10 116.9(2)
C14 C13 C12 121.3(2)
C14 C13 H13A 119.4
C12 C13 H13A 119.4
C15 C14 C13 117.7(2)
C15 C14 C18 120.9(2)
C13 C14 C18 121.3(2)
C14 C15 C16 122.5(2)
C14 C15 H15A 118.8
C16 C15 H15A 118.8
C15 C16 C11 118.5(2)
C15 C16 C17 121.0(2)
C11 C16 C17 120.5(2)
C16 C17 H17A 109.5
C16 C17 H17B 109.5
H17A C17 H17B 109.5
C16 C17 H17C 109.5
H17A C17 H17C 109.5
H17B C17 H17C 109.5
C14 C18 H18A 109.5
C14 C18 H18B 109.5
H18A C18 H18B 109.5
C14 C18 H18C 109.5
H18A C18 H18C 109.5
H18B C18 H18C 109.5

loop_
_geom_bond_atom_site_label_1
_geom_bond_atom_site_label_2
_geom_bond_distance
S C9 1.717(2)
S C8 1.726(2)
O C10 1.216(3)
N1 C8 1.293(3)
N1 N2 1.390(3)
N2 C9 1.303(3)
N3 C10 1.376(3)
N3 C9 1.386(3)
N3 H3A 0.8600
C1 C2 1.510(4)
C1 H1B 0.9600
C1 H1C 0.9600
C1 H1D 0.9600
C2 C3 1.386(3)
C2 C7 1.388(4)
C3 C4 1.397(3)
C3 H3B 0.9300
C4 C5 1.381(3)
C4 C8 1.480(3)
C5 C6 1.387(3)
C5 H5A 0.9300
C6 C7 1.376(4)
C6 H6A 0.9300
C7 H7A 0.9300
C10 C12 1.489(3)
C11 C12 1.379(3)
C11 C16 1.395(3)
C11 H11A 0.9300
C12 C13 1.395(3)
C13 C14 1.388(3)
C13 H13A 0.9300
C14 C15 1.384(3)
C14 C18 1.505(3)
C15 C16 1.385(3)
C15 H15A 0.9300
C16 C17 1.499(3)
C17 H17A 0.9600
C17 H17B 0.9600
C17 H17C 0.9600
C18 H18A 0.9600
C18 H18B 0.9600
C18 H18C 0.9600

loop_
_geom_hbond_atom_site_label_D
_geom_hbond_atom_site_label_H
_geom_hbond_atom_site_label_A
_geom_hbond_site_symmetry_A
_geom_hbond_distance_DH
_geom_hbond_distance_HA
_geom_hbond_distance_DA
_geom_hbond_angle_DHA
N3 H3A N2 2_776 0.86 2.21 3.036(3) 160

loop_
_geom_torsion_atom_site_label_1
_geom_torsion_atom_site_label_2
_geom_torsion_atom_site_label_3
_geom_torsion_atom_site_label_4
_geom_torsion
C8 N1 N2 C9 0.2(3)
C7 C2 C3 C4 -2.1(4)
C1 C2 C3 C4 177.1(2)
C2 C3 C4 C5 2.2(4)
C2 C3 C4 C8 -176.5(2)
C3 C4 C5 C6 -0.2(4)
C8 C4 C5 C6 178.6(2)
C4 C5 C6 C7 -1.9(4)
C5 C6 C7 C2 2.1(4)
C3 C2 C7 C6 -0.1(4)
C1 C2 C7 C6 -179.3(3)
N2 N1 C8 C4 179.8(2)
N2 N1 C8 S -0.3(3)
C5 C4 C8 N1 -165.0(2)
C3 C4 C8 N1 13.7(4)
C5 C4 C8 S 15.1(3)
C3 C4 C8 S -166.15(18)
C9 S C8 N1 0.27(19)
C9 S C8 C4 -179.9(2)
N1 N2 C9 N3 179.83(19)
N1 N2 C9 S 0.0(3)
C10 N3 C9 N2 -176.0(2)
C10 N3 C9 S 3.8(3)
C8 S C9 N2 -0.17(19)
C8 S C9 N3 -180.0(2)
C9 N3 C10 O -3.0(4)
C9 N3 C10 C12 175.90(19)
C16 C11 C12 C13 0.0(4)
C16 C11 C12 C10 -174.5(2)
O C10 C12 C11 159.1(2)
N3 C10 C12 C11 -19.8(4)
O C10 C12 C13 -15.6(4)
N3 C10 C12 C13 165.5(2)
C11 C12 C13 C14 0.5(4)
C10 C12 C13 C14 175.4(2)
C12 C13 C14 C15 -0.3(4)
C12 C13 C14 C18 -177.7(2)
C13 C14 C15 C16 -0.4(4)
C18 C14 C15 C16 177.0(2)
C14 C15 C16 C11 0.9(4)
C14 C15 C16 C17 -176.4(3)
C12 C11 C16 C15 -0.7(4)
C12 C11 C16 C17 176.7(2)

loop_
_cod_related_entry_id
_cod_related_entry_database
_cod_related_entry_code
1 ChemSpider 20898689
